data_4330736
loop_
_publ_author_name
'Kun Nie'
'Lei Fang'
'Yingming Yao'
'Yong Zhang'
'Qi Shen'
'Yaorong Wang'

_publ_contact_author_email yaoym@suda.edu.cn
_publ_contact_author_fax 86-512-65880305
_publ_contact_author_name 'Dr. Yingming Yao'
_publ_contact_author_phone 86-512-65882806
_publ_section_title
;
 Synthesis and Characterization of Amine-Bridged Bis(phenolate)lanthanide
 Alkoxides and Their Application in the Controlled Polymerization of
 rac-Lactide and rac-\b-Butyrolactone
;
_journal_name_full 'Inorganic Chemistry'
_journal_page_first 11133
_journal_page_last 11143
_journal_paper_doi 10.1021/ic301746c
_journal_volume 51
_journal_year 2012
_chemical_formula_sum 'C40 H64 F3 N2 O4 Y'
_chemical_formula_weight 782.84
_chemical_name_systematic
; 
 ? 
;
_space_group_IT_number 2
_symmetry_cell_setting triclinic
_symmetry_Int_Tables_number 2
_symmetry_space_group_name_Hall '-P 1'
_symmetry_space_group_name_H-M 'P -1'
_atom_sites_solution_hydrogens geom
_atom_sites_solution_primary direct
_atom_sites_solution_secondary difmap
_audit_creation_method SHELXL-97
_cell_angle_alpha 77.769(4)
_cell_angle_beta 88.802(5)
_cell_angle_gamma 76.706(4)
_cell_formula_units_Z 2
_cell_length_a 10.8358(7)
_cell_length_b 11.7873(6)
_cell_length_c 17.2975(11)
_cell_measurement_reflns_used 8373
_cell_measurement_temperature 223(2)
_cell_measurement_theta_max 27.5
_cell_measurement_theta_min 3.0
_cell_volume 2100.4(2)
_computing_cell_refinement CrystalClear
_computing_data_collection CrystalClear
_computing_data_reduction CrystalStructure
_computing_structure_refinement 'SHELXL-97 (Sheldrick, 1997)'
_computing_structure_solution 'SHELXS-97 (Sheldrick, 1990)'
_diffrn_ambient_temperature 223(2)
_diffrn_detector_area_resol_mean 14.63
_diffrn_measured_fraction_theta_full 0.991
_diffrn_measured_fraction_theta_max 0.991
_diffrn_measurement_device_type 'Rigaku Saturn'
_diffrn_measurement_method \w
_diffrn_radiation_monochromator graphite
_diffrn_radiation_source 'fine-focus sealed tube'
_diffrn_radiation_type MoK\a
_diffrn_radiation_wavelength 0.71075
_diffrn_reflns_av_R_equivalents 0.0560
_diffrn_reflns_av_sigmaI/netI 0.0798
_diffrn_reflns_limit_h_max 13
_diffrn_reflns_limit_h_min -12
_diffrn_reflns_limit_k_max 14
_diffrn_reflns_limit_k_min -10
_diffrn_reflns_limit_l_max 19
_diffrn_reflns_limit_l_min -20
_diffrn_reflns_number 17248
_diffrn_reflns_theta_full 25.50
_diffrn_reflns_theta_max 25.50
_diffrn_reflns_theta_min 3.01
_exptl_absorpt_coefficient_mu 1.440
_exptl_absorpt_correction_T_max 0.806
_exptl_absorpt_correction_T_min 0.527
_exptl_absorpt_correction_type multi-scan
_exptl_absorpt_process_details 'Jacobson, R. (1998) Private communication'
_exptl_crystal_colour colorless
_exptl_crystal_density_diffrn 1.238
_exptl_crystal_description prism
_exptl_crystal_F_000 832
_exptl_crystal_size_max 0.50
_exptl_crystal_size_mid 0.20
_exptl_crystal_size_min 0.15
_refine_diff_density_max 0.714
_refine_diff_density_min -1.054
_refine_diff_density_rms 0.074
_refine_ls_extinction_method none
_refine_ls_goodness_of_fit_ref 1.108
_refine_ls_hydrogen_treatment constr
_refine_ls_matrix_type full
_refine_ls_number_parameters 456
_refine_ls_number_reflns 7742
_refine_ls_number_restraints 10
_refine_ls_restrained_S_all 1.113
_refine_ls_R_factor_all 0.0839
_refine_ls_R_factor_gt 0.0709
_refine_ls_shift/su_max 0.000
_refine_ls_shift/su_mean 0.000
_refine_ls_structure_factor_coef Fsqd
_refine_ls_weighting_details 'calc w=1/[\s^2^(Fo^2^)+(0.0786P)^2^+1.1135P] where P=(Fo^2^+2Fc^2^)/3'
_refine_ls_weighting_scheme calc
_refine_ls_wR_factor_gt 0.1692
_refine_ls_wR_factor_ref 0.1784
_reflns_number_gt 6600
_reflns_number_total 7742
_reflns_threshold_expression >2sigma(I)
_cod_data_source_file ic301746c_si_001_1.cif
_cod_data_source_block complex1
_cod_database_code 4330736

loop_
_symmetry_equiv_pos_as_xyz
'x, y, z'
'-x, -y, -z'

loop_
_atom_site_label
_atom_site_type_symbol
_atom_site_fract_x
_atom_site_fract_y
_atom_site_fract_z
_atom_site_U_iso_or_equiv
_atom_site_adp_type
_atom_site_occupancy
_atom_site_symmetry_multiplicity
_atom_site_calc_flag
_atom_site_refinement_flags
_atom_site_disorder_assembly
_atom_site_disorder_group
Y1 Y 0.06553(4) 0.48115(4) 0.27040(2) 0.03686(16) Uani 1 1 d . . .
F1 F -0.3868(9) 0.5972(9) 0.0920(5) 0.1079(11) Uiso 0.50 1 d PD A 1
F1' F -0.4029(9) 0.6377(9) 0.1129(6) 0.1079(11) Uiso 0.50 1 d PD B 2
F2 F -0.3141(9) 0.4711(9) 0.1912(5) 0.1079(11) Uiso 0.50 1 d PD A 1
F2' F -0.2852(10) 0.4434(9) 0.1667(6) 0.1079(11) Uiso 0.50 1 d PD B 2
F3 F -0.3460(8) 0.6251(8) 0.2203(5) 0.1079(11) Uiso 0.50 1 d PD A 1
F3' F -0.2171(8) 0.5356(8) 0.0673(5) 0.1079(11) Uiso 0.50 1 d PD B 2
O1 O 0.1418(3) 0.3050(3) 0.24967(17) 0.0418(7) Uani 1 1 d . . .
O2 O 0.0561(3) 0.5872(3) 0.35911(18) 0.0446(7) Uani 1 1 d . . .
O3 O -0.088(2) 0.5681(15) 0.1953(16) 0.053(3) Uani 0.50 1 d PD A 1
O3' O -0.098(2) 0.5378(14) 0.1963(17) 0.053(3) Uani 0.50 1 d PD B 2
O4 O -0.0627(3) 0.3823(3) 0.36141(18) 0.0492(8) Uani 1 1 d . A .
N1 N 0.3039(3) 0.4503(3) 0.30461(19) 0.0339(8) Uani 1 1 d . A .
N2 N 0.1697(4) 0.6128(4) 0.1652(2) 0.0501(10) Uani 1 1 d . A .
C1 C 0.2494(4) 0.2550(4) 0.2181(2) 0.0365(9) Uani 1 1 d . . .
C2 C 0.2498(4) 0.1930(4) 0.1556(2) 0.0373(9) Uani 1 1 d . A .
C3 C 0.3672(4) 0.1530(4) 0.1241(2) 0.0397(10) Uani 1 1 d . . .
H3 H 0.3683 0.1139 0.0819 0.048 Uiso 1 1 calc R A .
C4 C 0.4819(4) 0.1662(4) 0.1496(3) 0.0404(10) Uani 1 1 d . A .
C5 C 0.4792(4) 0.2224(4) 0.2135(2) 0.0386(10) Uani 1 1 d . . .
H5 H 0.5555 0.2308 0.2340 0.046 Uiso 1 1 calc R A .
C6 C 0.3651(4) 0.2658(4) 0.2471(2) 0.0363(9) Uani 1 1 d . A .
C7 C 0.1274(4) 0.6600(4) 0.3734(2) 0.0381(10) Uani 1 1 d . . .
C8 C 0.0747(4) 0.7785(4) 0.3805(2) 0.0386(10) Uani 1 1 d . A .
C9 C 0.1592(4) 0.8490(4) 0.3881(2) 0.0390(10) Uani 1 1 d . . .
H9 H 0.1250 0.9288 0.3910 0.047 Uiso 1 1 calc R A .
C10 C 0.2907(4) 0.8091(4) 0.3916(2) 0.0376(9) Uani 1 1 d . A .
C11 C 0.3382(4) 0.6895(4) 0.3900(2) 0.0394(10) Uani 1 1 d . . .
H11 H 0.4264 0.6581 0.3949 0.047 Uiso 1 1 calc R A .
C12 C 0.2598(4) 0.6158(4) 0.3816(2) 0.0368(9) Uani 1 1 d . A .
C13 C 0.3652(4) 0.3207(4) 0.3177(2) 0.0384(9) Uani 1 1 d . . .
H13A H 0.3218 0.2778 0.3605 0.046 Uiso 1 1 calc R A .
H13B H 0.4533 0.3090 0.3357 0.046 Uiso 1 1 calc R . .
C14 C 0.3136(4) 0.4861(4) 0.3819(2) 0.0375(9) Uani 1 1 d . . .
H14A H 0.4033 0.4662 0.3985 0.045 Uiso 1 1 calc R A .
H14B H 0.2699 0.4383 0.4217 0.045 Uiso 1 1 calc R . .
C15 C 0.3717(4) 0.5179(4) 0.2425(3) 0.0420(10) Uani 1 1 d . . .
H15A H 0.4066 0.4674 0.2053 0.050 Uiso 1 1 calc R A .
H15B H 0.4429 0.5366 0.2673 0.050 Uiso 1 1 calc R . .
C16 C 0.2863(5) 0.6344(5) 0.1965(3) 0.0571(13) Uani 1 1 d . A .
H16A H 0.2631 0.6908 0.2316 0.069 Uiso 1 1 calc R . .
H16B H 0.3331 0.6702 0.1526 0.069 Uiso 1 1 calc R . .
C17 C 0.1927(6) 0.5542(5) 0.0981(3) 0.0707(16) Uani 1 1 d . . .
H17A H 0.2306 0.6025 0.0561 0.106 Uiso 1 1 calc R A .
H17B H 0.1129 0.5449 0.0789 0.106 Uiso 1 1 calc R . .
H17C H 0.2497 0.4764 0.1147 0.106 Uiso 1 1 calc R . .
C18 C 0.0849(6) 0.7329(5) 0.1371(4) 0.0777(17) Uani 1 1 d . . .
H18A H 0.1264 0.7797 0.0963 0.117 Uiso 1 1 calc R A .
H18B H 0.0669 0.7728 0.1811 0.117 Uiso 1 1 calc R . .
H18C H 0.0062 0.7245 0.1158 0.117 Uiso 1 1 calc R . .
C19 C 0.1277(4) 0.1670(4) 0.1285(3) 0.0436(11) Uani 1 1 d . . .
C20 C 0.0762(5) 0.0898(5) 0.1990(3) 0.0547(13) Uani 1 1 d . A .
H20A H 0.1386 0.0155 0.2168 0.082 Uiso 1 1 calc R . .
H20B H -0.0016 0.0729 0.1828 0.082 Uiso 1 1 calc R . .
H20C H 0.0593 0.1322 0.2418 0.082 Uiso 1 1 calc R . .
C21 C 0.0285(4) 0.2825(5) 0.0961(3) 0.0534(12) Uani 1 1 d . A .
H21A H 0.0053 0.3263 0.1378 0.080 Uiso 1 1 calc R . .
H21B H -0.0462 0.2633 0.0772 0.080 Uiso 1 1 calc R . .
H21C H 0.0637 0.3311 0.0528 0.080 Uiso 1 1 calc R . .
C22 C 0.1506(5) 0.0967(5) 0.0619(3) 0.0582(14) Uani 1 1 d . A .
H22A H 0.1863 0.1419 0.0171 0.087 Uiso 1 1 calc R . .
H22B H 0.0708 0.0836 0.0457 0.087 Uiso 1 1 calc R . .
H22C H 0.2092 0.0205 0.0810 0.087 Uiso 1 1 calc R . .
C23 C 0.6046(4) 0.1180(4) 0.1100(3) 0.0461(11) Uani 1 1 d . . .
C24 C 0.5972(6) 0.1784(6) 0.0231(3) 0.0779(18) Uani 1 1 d . A .
H24A H 0.5899 0.2632 0.0180 0.117 Uiso 1 1 calc R . .
H24B H 0.5236 0.1659 -0.0019 0.117 Uiso 1 1 calc R . .
H24C H 0.6733 0.1447 -0.0024 0.117 Uiso 1 1 calc R . .
C25 C 0.6230(5) -0.0164(5) 0.1168(3) 0.0661(15) Uani 1 1 d . A .
H25A H 0.7017 -0.0469 0.0925 0.099 Uiso 1 1 calc R . .
H25B H 0.5527 -0.0316 0.0899 0.099 Uiso 1 1 calc R . .
H25C H 0.6262 -0.0560 0.1721 0.099 Uiso 1 1 calc R . .
C26 C 0.7214(5) 0.1382(7) 0.1488(4) 0.081(2) Uani 1 1 d . A .
H26A H 0.7153 0.2231 0.1420 0.121 Uiso 1 1 calc R . .
H26B H 0.7974 0.1023 0.1241 0.121 Uiso 1 1 calc R . .
H26C H 0.7255 0.1019 0.2048 0.121 Uiso 1 1 calc R . .
C27 C -0.0697(4) 0.8271(4) 0.3818(3) 0.0455(11) Uani 1 1 d . . .
C28 C -0.1350(4) 0.8235(5) 0.3042(3) 0.0535(12) Uani 1 1 d . A .
H28A H -0.1016 0.8718 0.2599 0.080 Uiso 1 1 calc R . .
H28B H -0.2257 0.8546 0.3065 0.080 Uiso 1 1 calc R . .
H28C H -0.1187 0.7418 0.2975 0.080 Uiso 1 1 calc R . .
C29 C -0.1217(5) 0.7493(5) 0.4531(3) 0.0541(12) Uani 1 1 d . A .
H29A H -0.0925 0.6658 0.4511 0.081 Uiso 1 1 calc R . .
H29B H -0.2137 0.7710 0.4506 0.081 Uiso 1 1 calc R . .
H29C H -0.0914 0.7625 0.5021 0.081 Uiso 1 1 calc R . .
C30 C -0.1053(5) 0.9546(5) 0.3923(3) 0.0558(13) Uani 1 1 d . A .
H30A H -0.0643 0.9604 0.4402 0.084 Uiso 1 1 calc R . .
H30B H -0.1966 0.9791 0.3963 0.084 Uiso 1 1 calc R . .
H30C H -0.0779 1.0062 0.3471 0.084 Uiso 1 1 calc R . .
C31 C 0.3822(4) 0.8900(4) 0.3959(3) 0.0437(10) Uani 1 1 d . . .
C32 C 0.4569(5) 0.9025(5) 0.3195(3) 0.0614(14) Uani 1 1 d . A .
H32A H 0.5033 0.8242 0.3133 0.092 Uiso 1 1 calc R . .
H32B H 0.5162 0.9521 0.3221 0.092 Uiso 1 1 calc R . .
H32C H 0.3986 0.9391 0.2746 0.092 Uiso 1 1 calc R . .
C33 C 0.4752(5) 0.8354(5) 0.4670(3) 0.0645(15) Uani 1 1 d . A .
H33A H 0.5223 0.7568 0.4620 0.097 Uiso 1 1 calc R . .
H33B H 0.4284 0.8289 0.5155 0.097 Uiso 1 1 calc R . .
H33C H 0.5338 0.8861 0.4683 0.097 Uiso 1 1 calc R . .
C34 C 0.3128(5) 1.0147(5) 0.4049(3) 0.0555(13) Uani 1 1 d . A .
H34A H 0.3742 1.0615 0.4091 0.083 Uiso 1 1 calc R . .
H34B H 0.2632 1.0085 0.4523 0.083 Uiso 1 1 calc R . .
H34C H 0.2570 1.0532 0.3591 0.083 Uiso 1 1 calc R . .
C35 C -0.1732(10) 0.5905(12) 0.1285(7) 0.0747(17) Uiso 0.50 1 d PD A 1
H35A H -0.1434 0.5314 0.0961 0.090 Uiso 0.50 1 calc PR A 1
H35B H -0.1754 0.6698 0.0958 0.090 Uiso 0.50 1 calc PR A 1
C35' C -0.2142(11) 0.6259(11) 0.1728(8) 0.0747(17) Uiso 0.50 1 d PD B 2
H35C H -0.1991 0.6970 0.1364 0.090 Uiso 0.50 1 calc PR B 2
H35D H -0.2597 0.6493 0.2186 0.090 Uiso 0.50 1 calc PR B 2
C36 C -0.3057(9) 0.5839(10) 0.1566(6) 0.0747(17) Uiso 0.50 1 d PD A 1
C36' C -0.2843(9) 0.5568(9) 0.1321(6) 0.0747(17) Uiso 0.50 1 d PD B 2
C37 C -0.1624(5) 0.4481(5) 0.4022(3) 0.0554(13) Uani 1 1 d . . .
H37A H -0.1799 0.5335 0.3781 0.066 Uiso 1 1 calc R A .
H37B H -0.1381 0.4368 0.4581 0.066 Uiso 1 1 calc R . .
C38 C -0.2773(5) 0.3988(6) 0.3944(4) 0.0708(16) Uani 1 1 d . A .
H38A H -0.3291 0.3996 0.4415 0.085 Uiso 1 1 calc R . .
H38B H -0.3298 0.4444 0.3476 0.085 Uiso 1 1 calc R . .
C39 C -0.2207(6) 0.2747(6) 0.3861(4) 0.085(2) Uani 1 1 d . . .
H39A H -0.2079 0.2202 0.4381 0.102 Uiso 1 1 calc R A .
H39B H -0.2764 0.2480 0.3534 0.102 Uiso 1 1 calc R . .
C40 C -0.1001(6) 0.2775(6) 0.3486(4) 0.0714(17) Uani 1 1 d . A .
H40A H -0.0360 0.2054 0.3717 0.086 Uiso 1 1 calc R . .
H40B H -0.1087 0.2812 0.2918 0.086 Uiso 1 1 calc R . .

loop_
_atom_site_aniso_label
_atom_site_aniso_U_11
_atom_site_aniso_U_22
_atom_site_aniso_U_33
_atom_site_aniso_U_23
_atom_site_aniso_U_13
_atom_site_aniso_U_12
Y1 0.0292(2) 0.0391(3) 0.0419(3) -0.00684(18) 0.00208(17) -0.00881(18)
O1 0.0301(15) 0.050(2) 0.0484(17) -0.0184(14) 0.0074(12) -0.0092(14)
O2 0.0320(16) 0.048(2) 0.0574(18) -0.0148(15) 0.0059(13) -0.0134(14)
O3 0.043(3) 0.031(8) 0.083(3) 0.013(6) -0.027(3) -0.023(5)
O3' 0.043(3) 0.031(8) 0.083(3) 0.013(6) -0.027(3) -0.023(5)
O4 0.0470(18) 0.050(2) 0.0577(19) -0.0175(15) 0.0209(15) -0.0220(16)
N1 0.0337(18) 0.032(2) 0.0365(18) -0.0060(14) 0.0035(14) -0.0099(15)
N2 0.041(2) 0.064(3) 0.040(2) 0.0032(18) -0.0010(16) -0.014(2)
C1 0.032(2) 0.036(2) 0.041(2) -0.0075(18) 0.0037(17) -0.0074(18)
C2 0.032(2) 0.041(3) 0.038(2) -0.0084(18) 0.0020(17) -0.0088(19)
C3 0.038(2) 0.045(3) 0.036(2) -0.0106(19) 0.0032(18) -0.008(2)
C4 0.030(2) 0.040(3) 0.049(2) -0.0077(19) 0.0040(18) -0.0051(19)
C5 0.034(2) 0.037(3) 0.046(2) -0.0093(19) -0.0004(18) -0.0079(19)
C6 0.030(2) 0.035(2) 0.044(2) -0.0102(18) 0.0005(17) -0.0076(18)
C7 0.039(2) 0.043(3) 0.034(2) -0.0061(18) 0.0040(17) -0.014(2)
C8 0.040(2) 0.039(3) 0.037(2) -0.0085(18) 0.0039(18) -0.009(2)
C9 0.044(3) 0.036(2) 0.038(2) -0.0105(18) 0.0031(18) -0.008(2)
C10 0.036(2) 0.042(3) 0.035(2) -0.0078(18) 0.0003(17) -0.010(2)
C11 0.036(2) 0.042(3) 0.038(2) -0.0080(18) 0.0002(18) -0.006(2)
C12 0.032(2) 0.041(3) 0.037(2) -0.0093(18) -0.0008(17) -0.0056(19)
C13 0.034(2) 0.037(3) 0.043(2) -0.0091(18) -0.0026(18) -0.0056(19)
C14 0.034(2) 0.037(3) 0.041(2) -0.0068(18) -0.0030(17) -0.0086(19)
C15 0.032(2) 0.046(3) 0.049(2) -0.009(2) 0.0032(19) -0.014(2)
C16 0.061(3) 0.059(3) 0.054(3) -0.005(2) 0.010(2) -0.025(3)
C17 0.095(4) 0.066(4) 0.055(3) -0.007(3) 0.005(3) -0.032(3)
C18 0.082(4) 0.057(4) 0.081(4) 0.008(3) 0.008(3) -0.012(3)
C19 0.038(2) 0.053(3) 0.044(2) -0.013(2) 0.0040(19) -0.016(2)
C20 0.050(3) 0.066(4) 0.057(3) -0.016(2) 0.003(2) -0.028(3)
C21 0.042(3) 0.063(4) 0.054(3) -0.014(2) -0.003(2) -0.008(2)
C22 0.048(3) 0.074(4) 0.063(3) -0.031(3) 0.002(2) -0.019(3)
C23 0.033(2) 0.052(3) 0.054(3) -0.018(2) 0.007(2) -0.006(2)
C24 0.060(4) 0.098(5) 0.063(4) -0.004(3) 0.026(3) -0.005(3)
C25 0.061(3) 0.064(4) 0.073(4) -0.026(3) 0.018(3) -0.004(3)
C26 0.030(3) 0.111(6) 0.108(5) -0.050(4) 0.013(3) -0.007(3)
C27 0.037(2) 0.046(3) 0.054(3) -0.013(2) 0.008(2) -0.010(2)
C28 0.037(3) 0.055(3) 0.065(3) -0.015(2) -0.006(2) -0.002(2)
C29 0.044(3) 0.056(3) 0.063(3) -0.016(2) 0.016(2) -0.011(2)
C30 0.045(3) 0.049(3) 0.071(3) -0.015(3) 0.008(2) -0.005(2)
C31 0.042(3) 0.042(3) 0.050(3) -0.012(2) 0.002(2) -0.015(2)
C32 0.062(3) 0.069(4) 0.062(3) -0.014(3) 0.019(3) -0.033(3)
C33 0.060(3) 0.063(4) 0.076(4) -0.011(3) -0.020(3) -0.028(3)
C34 0.053(3) 0.046(3) 0.073(3) -0.018(2) 0.002(2) -0.018(2)
C37 0.049(3) 0.056(3) 0.064(3) -0.017(2) 0.026(2) -0.015(2)
C38 0.047(3) 0.089(5) 0.075(4) -0.013(3) 0.014(3) -0.018(3)
C39 0.063(4) 0.088(5) 0.118(5) -0.030(4) 0.017(4) -0.041(4)
C40 0.068(4) 0.066(4) 0.098(4) -0.035(3) 0.033(3) -0.039(3)

loop_
_atom_type_symbol
_atom_type_description
_atom_type_scat_dispersion_real
_atom_type_scat_dispersion_imag
_atom_type_scat_source
C C 0.0033 0.0016 'International Tables Vol C Tables 4.2.6.8 and 6.1.1.4'
H H 0.0000 0.0000 'International Tables Vol C Tables 4.2.6.8 and 6.1.1.4'
N N 0.0061 0.0033 'International Tables Vol C Tables 4.2.6.8 and 6.1.1.4'
F F 0.0171 0.0103 'International Tables Vol C Tables 4.2.6.8 and 6.1.1.4'
O O 0.0106 0.0060 'International Tables Vol C Tables 4.2.6.8 and 6.1.1.4'
Y Y -2.7962 3.5667 'International Tables Vol C Tables 4.2.6.8 and 6.1.1.4'

loop_
_geom_angle_atom_site_label_1
_geom_angle_atom_site_label_2
_geom_angle_atom_site_label_3
_geom_angle
O3 Y1 O3' 10.9(7)
O3 Y1 O1 110.6(6)
O3' Y1 O1 101.6(6)
O3 Y1 O2 104.4(8)
O3' Y1 O2 111.3(8)
O1 Y1 O2 142.35(12)
O3 Y1 O4 92.0(7)
O3' Y1 O4 84.8(7)
O1 Y1 O4 83.46(11)
O2 Y1 O4 81.96(11)
O3 Y1 N2 79.4(7)
O3' Y1 N2 87.2(7)
O1 Y1 N2 103.01(12)
O2 Y1 N2 96.44(12)
O4 Y1 N2 170.61(12)
O3 Y1 N1 148.5(7)
O3' Y1 N1 155.4(8)
O1 Y1 N1 78.27(10)
O2 Y1 N1 79.06(10)
O4 Y1 N1 119.32(11)
N2 Y1 N1 69.15(11)
C1 O1 Y1 133.3(3)
C7 O2 Y1 132.1(2)
C35 O3 Y1 157.5(19)
C35' O3' Y1 147.0(16)
C37 O4 C40 108.6(3)
C37 O4 Y1 121.2(3)
C40 O4 Y1 121.5(3)
C15 N1 C13 109.4(3)
C15 N1 C14 110.7(3)
C13 N1 C14 106.6(3)
C15 N1 Y1 113.3(2)
C13 N1 Y1 109.0(2)
C14 N1 Y1 107.6(2)
C17 N2 C16 113.0(4)
C17 N2 C18 108.1(4)
C16 N2 C18 105.6(4)
C17 N2 Y1 106.8(3)
C16 N2 Y1 111.6(3)
C18 N2 Y1 111.6(3)
O1 C1 C6 118.5(4)
O1 C1 C2 122.3(4)
C6 C1 C2 119.1(4)
C3 C2 C1 116.6(4)
C3 C2 C19 122.5(4)
C1 C2 C19 120.8(3)
C4 C3 C2 125.4(4)
C4 C3 H3 117.3
C2 C3 H3 117.3
C3 C4 C5 116.8(4)
C3 C4 C23 120.4(4)
C5 C4 C23 122.9(4)
C6 C5 C4 120.8(4)
C6 C5 H5 119.6
C4 C5 H5 119.6
C5 C6 C1 121.2(4)
C5 C6 C13 119.8(4)
C1 C6 C13 118.9(3)
O2 C7 C12 118.3(4)
O2 C7 C8 122.6(4)
C12 C7 C8 119.2(4)
C9 C8 C7 117.2(4)
C9 C8 C27 121.3(4)
C7 C8 C27 121.5(4)
C10 C9 C8 124.4(4)
C10 C9 H9 117.8
C8 C9 H9 117.8
C11 C10 C9 116.4(4)
C11 C10 C31 120.1(4)
C9 C10 C31 123.5(4)
C12 C11 C10 121.9(4)
C12 C11 H11 119.1
C10 C11 H11 119.1
C11 C12 C7 120.6(4)
C11 C12 C14 120.7(4)
C7 C12 C14 118.7(4)
N1 C13 C6 115.4(3)
N1 C13 H13A 108.4
C6 C13 H13A 108.4
N1 C13 H13B 108.4
C6 C13 H13B 108.4
H13A C13 H13B 107.5
N1 C14 C12 115.6(3)
N1 C14 H14A 108.4
C12 C14 H14A 108.4
N1 C14 H14B 108.4
C12 C14 H14B 108.4
H14A C14 H14B 107.4
N1 C15 C16 113.1(3)
N1 C15 H15A 109.0
C16 C15 H15A 109.0
N1 C15 H15B 109.0
C16 C15 H15B 109.0
H15A C15 H15B 107.8
N2 C16 C15 111.2(4)
N2 C16 H16A 109.4
C15 C16 H16A 109.4
N2 C16 H16B 109.4
C15 C16 H16B 109.4
H16A C16 H16B 108.0
N2 C17 H17A 109.5
N2 C17 H17B 109.5
H17A C17 H17B 109.5
N2 C17 H17C 109.5
H17A C17 H17C 109.5
H17B C17 H17C 109.5
N2 C18 H18A 109.5
N2 C18 H18B 109.5
H18A C18 H18B 109.5
N2 C18 H18C 109.5
H18A C18 H18C 109.5
H18B C18 H18C 109.5
C2 C19 C21 111.4(4)
C2 C19 C20 108.5(4)
C21 C19 C20 110.8(4)
C2 C19 C22 112.1(4)
C21 C19 C22 106.7(4)
C20 C19 C22 107.4(4)
C19 C20 H20A 109.5
C19 C20 H20B 109.5
H20A C20 H20B 109.5
C19 C20 H20C 109.5
H20A C20 H20C 109.5
H20B C20 H20C 109.5
C19 C21 H21A 109.5
C19 C21 H21B 109.5
H21A C21 H21B 109.5
C19 C21 H21C 109.5
H21A C21 H21C 109.5
H21B C21 H21C 109.5
C19 C22 H22A 109.5
C19 C22 H22B 109.5
H22A C22 H22B 109.5
C19 C22 H22C 109.5
H22A C22 H22C 109.5
H22B C22 H22C 109.5
C24 C23 C25 108.6(4)
C24 C23 C4 109.7(4)
C25 C23 C4 109.8(4)
C24 C23 C26 108.9(5)
C25 C23 C26 107.7(5)
C4 C23 C26 112.1(4)
C23 C24 H24A 109.5
C23 C24 H24B 109.5
H24A C24 H24B 109.5
C23 C24 H24C 109.5
H24A C24 H24C 109.5
H24B C24 H24C 109.5
C23 C25 H25A 109.5
C23 C25 H25B 109.5
H25A C25 H25B 109.5
C23 C25 H25C 109.5
H25A C25 H25C 109.5
H25B C25 H25C 109.5
C23 C26 H26A 109.5
C23 C26 H26B 109.5
H26A C26 H26B 109.5
C23 C26 H26C 109.5
H26A C26 H26C 109.5
H26B C26 H26C 109.5
C30 C27 C8 112.8(4)
C30 C27 C28 107.3(4)
C8 C27 C28 111.1(3)
C30 C27 C29 107.5(4)
C8 C27 C29 108.2(4)
C28 C27 C29 109.9(4)
C27 C28 H28A 109.5
C27 C28 H28B 109.5
H28A C28 H28B 109.5
C27 C28 H28C 109.5
H28A C28 H28C 109.5
H28B C28 H28C 109.5
C27 C29 H29A 109.5
C27 C29 H29B 109.5
H29A C29 H29B 109.5
C27 C29 H29C 109.5
H29A C29 H29C 109.5
H29B C29 H29C 109.5
C27 C30 H30A 109.5
C27 C30 H30B 109.5
H30A C30 H30B 109.5
C27 C30 H30C 109.5
H30A C30 H30C 109.5
H30B C30 H30C 109.5
C34 C31 C32 108.3(4)
C34 C31 C33 107.7(4)
C32 C31 C33 109.2(4)
C34 C31 C10 112.4(4)
C32 C31 C10 108.9(4)
C33 C31 C10 110.2(4)
C31 C32 H32A 109.5
C31 C32 H32B 109.5
H32A C32 H32B 109.5
C31 C32 H32C 109.5
H32A C32 H32C 109.5
H32B C32 H32C 109.5
C31 C33 H33A 109.5
C31 C33 H33B 109.5
H33A C33 H33B 109.5
C31 C33 H33C 109.5
H33A C33 H33C 109.5
H33B C33 H33C 109.5
C31 C34 H34A 109.5
C31 C34 H34B 109.5
H34A C34 H34B 109.5
C31 C34 H34C 109.5
H34A C34 H34C 109.5
H34B C34 H34C 109.5
O3 C35 C36 110.1(14)
O3 C35 H35A 109.6
C36 C35 H35A 109.6
O3 C35 H35B 109.6
C36 C35 H35B 109.6
H35A C35 H35B 108.2
O3' C35' C36' 100.3(10)
O3' C35' H35C 111.7
C36' C35' H35C 111.7
O3' C35' H35D 111.7
C36' C35' H35D 111.7
H35C C35' H35D 109.5
F3 C36 F2 92.6(8)
F3 C36 F1 121.8(9)
F2 C36 F1 96.2(9)
F3 C36 C35 118.7(9)
F2 C36 C35 112.8(10)
F1 C36 C35 110.1(8)
F2' C36' F3' 98.6(8)
F2' C36' F1' 117.2(10)
F3' C36' F1' 113.1(9)
F2' C36' C35' 119.3(10)
F3' C36' C35' 106.5(9)
F1' C36' C35' 102.1(8)
O4 C37 C38 105.9(4)
O4 C37 H37A 110.6
C38 C37 H37A 110.6
O4 C37 H37B 110.6
C38 C37 H37B 110.6
H37A C37 H37B 108.7
C39 C38 C37 103.0(5)
C39 C38 H38A 111.2
C37 C38 H38A 111.2
C39 C38 H38B 111.2
C37 C38 H38B 111.2
H38A C38 H38B 109.1
C40 C39 C38 106.2(5)
C40 C39 H39A 110.5
C38 C39 H39A 110.5
C40 C39 H39B 110.5
C38 C39 H39B 110.5
H39A C39 H39B 108.7
O4 C40 C39 107.5(4)
O4 C40 H40A 110.2
C39 C40 H40A 110.2
O4 C40 H40B 110.2
C39 C40 H40B 110.2
H40A C40 H40B 108.5

loop_
_geom_bond_atom_site_label_1
_geom_bond_atom_site_label_2
_geom_bond_distance
Y1 O3 2.058(17)
Y1 O3' 2.102(17)
Y1 O1 2.153(3)
Y1 O2 2.162(3)
Y1 O4 2.376(3)
Y1 N2 2.553(4)
Y1 N1 2.588(3)
F1 C36 1.396(8)
F1' C36' 1.410(9)
F2 C36 1.360(9)
F2' C36' 1.346(8)
F3 C36 1.322(8)
F3' C36' 1.360(8)
O1 C1 1.342(5)
O2 C7 1.340(5)
O3 C35 1.438(17)
O3' C35' 1.438(18)
O4 C37 1.443(5)
O4 C40 1.445(6)
N1 C15 1.483(5)
N1 C13 1.489(5)
N1 C14 1.498(5)
N2 C17 1.460(6)
N2 C16 1.480(6)
N2 C18 1.488(7)
C1 C6 1.403(6)
C1 C2 1.427(6)
C2 C3 1.393(6)
C2 C19 1.529(6)
C3 C4 1.380(6)
C3 H3 0.9400
C4 C5 1.401(6)
C4 C23 1.530(6)
C5 C6 1.390(6)
C5 H5 0.9400
C6 C13 1.500(5)
C7 C12 1.408(6)
C7 C8 1.413(6)
C8 C9 1.395(6)
C8 C27 1.539(6)
C9 C10 1.393(6)
C9 H9 0.9400
C10 C11 1.390(6)
C10 C31 1.538(6)
C11 C12 1.378(6)
C11 H11 0.9400
C12 C14 1.504(6)
C13 H13A 0.9800
C13 H13B 0.9800
C14 H14A 0.9800
C14 H14B 0.9800
C15 C16 1.536(7)
C15 H15A 0.9800
C15 H15B 0.9800
C16 H16A 0.9800
C16 H16B 0.9800
C17 H17A 0.9700
C17 H17B 0.9700
C17 H17C 0.9700
C18 H18A 0.9700
C18 H18B 0.9700
C18 H18C 0.9700
C19 C21 1.533(7)
C19 C20 1.536(6)
C19 C22 1.540(6)
C20 H20A 0.9700
C20 H20B 0.9700
C20 H20C 0.9700
C21 H21A 0.9700
C21 H21B 0.9700
C21 H21C 0.9700
C22 H22A 0.9700
C22 H22B 0.9700
C22 H22C 0.9700
C23 C24 1.516(7)
C23 C25 1.529(7)
C23 C26 1.533(7)
C24 H24A 0.9700
C24 H24B 0.9700
C24 H24C 0.9700
C25 H25A 0.9700
C25 H25B 0.9700
C25 H25C 0.9700
C26 H26A 0.9700
C26 H26B 0.9700
C26 H26C 0.9700
C27 C30 1.512(7)
C27 C28 1.543(6)
C27 C29 1.551(6)
C28 H28A 0.9700
C28 H28B 0.9700
C28 H28C 0.9700
C29 H29A 0.9700
C29 H29B 0.9700
C29 H29C 0.9700
C30 H30A 0.9700
C30 H30B 0.9700
C30 H30C 0.9700
C31 C34 1.527(7)
C31 C32 1.534(6)
C31 C33 1.536(7)
C32 H32A 0.9700
C32 H32B 0.9700
C32 H32C 0.9700
C33 H33A 0.9700
C33 H33B 0.9700
C33 H33C 0.9700
C34 H34A 0.9700
C34 H34B 0.9700
C34 H34C 0.9700
C35 C36 1.520(9)
C35 H35A 0.9800
C35 H35B 0.9800
C35' C36' 1.513(9)
C35' H35C 0.9800
C35' H35D 0.9800
C37 C38 1.510(7)
C37 H37A 0.9800
C37 H37B 0.9800
C38 C39 1.486(9)
C38 H38A 0.9800
C38 H38B 0.9800
C39 C40 1.451(7)
C39 H39A 0.9800
C39 H39B 0.9800
C40 H40A 0.9800
C40 H40B 0.9800
